data_4111592
loop_
_publ_author_name
'Jason C. Valentine'
'Frank E. McDonald'
'Wade A. Neiwert'
'Kenneth I. Hardcastle'

_publ_section_title
;
 Biomimetic Synthesis of trans,syn,trans-Fused Polyoxepanes: Remarkable
 Substituent Effects on the endo-Regioselective Oxacyclization of
 Polyepoxides
;
_journal_name_full 'Journal of the American Chemical Society'
_journal_page_first 4586
_journal_page_last 4587
_journal_paper_doi 10.1021/ja050013i
_journal_volume 127
_journal_year 2005
_chemical_formula_moiety 'C17 H26 O7'
_chemical_formula_sum 'C17 H26 O7'
_chemical_formula_weight 342.38
_chemical_name_systematic
; 
 ? 
;
_space_group_IT_number 19
_symmetry_cell_setting orthorhombic
_symmetry_space_group_name_Hall 'P 2ac 2ab'
_symmetry_space_group_name_H-M 'P 21 21 21'
_atom_sites_solution_hydrogens geom
_atom_sites_solution_primary direct
_atom_sites_solution_secondary difmap
_audit_creation_method SHELXL-97
_cell_angle_alpha 90.00
_cell_angle_beta 90.00
_cell_angle_gamma 90.00
_cell_formula_units_Z 4
_cell_length_a 10.0172(12)
_cell_length_b 11.2383(14)
_cell_length_c 15.6235(19)
_cell_measurement_reflns_used 3630
_cell_measurement_temperature 173(2)
_cell_measurement_theta_max 66.119
_cell_measurement_theta_min 2.833
_cell_volume 1758.8(4)
_computing_cell_refinement 'Bruker SMART'
_computing_data_collection 'Bruker SMART'
_computing_data_reduction 'Bruker SAINT'
_computing_molecular_graphics 'Bruker SHELXTL'
_computing_publication_material 'Bruker SHELXTL'
_computing_structure_refinement 'SHELXL-97 (Sheldrick, 1997)'
_computing_structure_solution 'SHELXS-97 (Sheldrick, 1990)'
_diffrn_ambient_temperature 173(2)
_diffrn_measured_fraction_theta_full 0.946
_diffrn_measured_fraction_theta_max 0.946
_diffrn_measurement_device_type 'CCD area detector'
_diffrn_measurement_method 'phi and omega scans'
_diffrn_radiation_monochromator graphite
_diffrn_radiation_source 'fine-focus sealed tube'
_diffrn_radiation_type CuK\a
_diffrn_radiation_wavelength 1.54178
_diffrn_reflns_av_R_equivalents 0.0460
_diffrn_reflns_av_sigmaI/netI 0.0711
_diffrn_reflns_limit_h_max 9
_diffrn_reflns_limit_h_min -10
_diffrn_reflns_limit_k_max 11
_diffrn_reflns_limit_k_min -11
_diffrn_reflns_limit_l_max 12
_diffrn_reflns_limit_l_min -15
_diffrn_reflns_number 5080
_diffrn_reflns_theta_full 51.86
_diffrn_reflns_theta_max 51.86
_diffrn_reflns_theta_min 4.85
_exptl_absorpt_coefficient_mu 0.835
_exptl_absorpt_correction_T_max 1.000
_exptl_absorpt_correction_T_min 0.754804
_exptl_absorpt_correction_type multi-scan
_exptl_absorpt_process_details 'SADABS V2.10, Sheldrick 2003'
_exptl_crystal_colour colorless
_exptl_crystal_density_diffrn 1.293
_exptl_crystal_description needle
_exptl_crystal_F_000 736
_exptl_crystal_size_max 0.25
_exptl_crystal_size_mid 0.10
_exptl_crystal_size_min 0.08
_refine_diff_density_max 0.282
_refine_diff_density_min -0.341
_refine_diff_density_rms 0.074
_refine_ls_abs_structure_details 'Flack H D (1983), Acta Cryst. A39, 876-881'
_refine_ls_abs_structure_Flack 0.2(10)
_refine_ls_extinction_coef 0.0040(8)
_refine_ls_extinction_expression Fc^*^=kFc[1+0.001xFc^2^\l^3^/sin(2\q)]^-1/4^
_refine_ls_extinction_method SHELXL
_refine_ls_goodness_of_fit_ref 1.065
_refine_ls_hydrogen_treatment mixed
_refine_ls_matrix_type full
_refine_ls_number_parameters 222
_refine_ls_number_reflns 1803
_refine_ls_number_restraints 0
_refine_ls_restrained_S_all 1.065
_refine_ls_R_factor_all 0.1061
_refine_ls_R_factor_gt 0.0888
_refine_ls_shift/su_max 0.003
_refine_ls_shift/su_mean 0.001
_refine_ls_structure_factor_coef Fsqd
_refine_ls_weighting_details 'calc w=1/[\s^2^(Fo^2^)+(0.0900P)^2^+8.0000P] where P=(Fo^2^+2Fc^2^)/3'
_refine_ls_weighting_scheme calc
_refine_ls_wR_factor_gt 0.2214
_refine_ls_wR_factor_ref 0.2303
_reflns_number_gt 1450
_reflns_number_total 1803
_reflns_threshold_expression >2sigma(I)
_cod_data_source_file ja050013isi20050119_021813_2.cif
_cod_data_source_block jcv3s_(compound_20)
_cod_database_code 4111592

loop_
_symmetry_equiv_pos_as_xyz
'x, y, z'
'-x+1/2, -y, z+1/2'
'-x, y+1/2, -z+1/2'
'x+1/2, -y+1/2, -z'

loop_
_atom_site_label
_atom_site_type_symbol
_atom_site_fract_x
_atom_site_fract_y
_atom_site_fract_z
_atom_site_U_iso_or_equiv
_atom_site_adp_type
_atom_site_occupancy
_atom_site_symmetry_multiplicity
_atom_site_calc_flag
_atom_site_refinement_flags
C1 C 0.8576(16) 0.0966(12) 0.1518(9) 0.067(4) Uani 1 1 d .
C2 C 0.7003(11) 0.0373(9) 0.2619(7) 0.049(3) Uani 1 1 d .
C3 C 0.6495(11) 0.1001(10) 0.3435(6) 0.056(3) Uani 1 1 d .
H3A H 0.7183 0.1581 0.3617 0.067 Uiso 1 1 calc R
H3B H 0.6421 0.0397 0.3893 0.067 Uiso 1 1 calc R
C4 C 0.5147(11) 0.1663(9) 0.3374(7) 0.055(3) Uani 1 1 d .
H4A H 0.5042 0.2180 0.3883 0.066 Uiso 1 1 calc R
H4B H 0.5156 0.2182 0.2862 0.066 Uiso 1 1 calc R
C5 C 0.3962(10) 0.0826(8) 0.3319(7) 0.043(3) Uani 1 1 d .
H5 H 0.4010 0.0199 0.3771 0.051 Uiso 1 1 calc R
C6 C 0.1815(11) 0.1170(8) 0.4037(6) 0.044(3) Uani 1 1 d .
C7 C 0.1348(10) -0.0070(8) 0.3814(6) 0.040(3) Uani 1 1 d .
H7 H 0.0425 -0.0164 0.4047 0.048 Uiso 1 1 calc R
C8 C 0.1287(10) -0.0341(10) 0.2855(6) 0.042(3) Uani 1 1 d .
H8A H 0.0937 0.0366 0.2551 0.050 Uiso 1 1 calc R
H8B H 0.0653 -0.1004 0.2759 0.050 Uiso 1 1 calc R
C9 C 0.2663(10) -0.0683(9) 0.2466(6) 0.046(3) Uani 1 1 d .
H9A H 0.3018 -0.1368 0.2792 0.055 Uiso 1 1 calc R
H9B H 0.2514 -0.0956 0.1871 0.055 Uiso 1 1 calc R
C10 C 0.3735(10) 0.0284(9) 0.2448(6) 0.041(3) Uani 1 1 d .
H10 H 0.3502 0.0914 0.2022 0.049 Uiso 1 1 calc R
C11 C 0.5998(13) 0.0310(9) 0.1909(6) 0.052(3) Uani 1 1 d .
H11 H 0.5687 0.1129 0.1759 0.063 Uiso 1 1 calc R
C12 C 0.6626(11) -0.0249(10) 0.1158(6) 0.049(3) Uani 1 1 d .
H12A H 0.6060 -0.0104 0.0649 0.059 Uiso 1 1 calc R
H12B H 0.6672 -0.1119 0.1250 0.059 Uiso 1 1 calc R
C13 C 0.1725(11) -0.1494(9) 0.4922(7) 0.039(3) Uani 1 1 d .
C14 C 0.2746(12) -0.2377(10) 0.5245(7) 0.059(3) Uani 1 1 d .
H14A H 0.3173 -0.2062 0.5761 0.089 Uiso 1 1 calc R
H14B H 0.3423 -0.2511 0.4802 0.089 Uiso 1 1 calc R
H14C H 0.2302 -0.3131 0.5380 0.089 Uiso 1 1 calc R
C15 C 0.2338(11) 0.1301(10) 0.4953(6) 0.058(3) Uani 1 1 d .
H15A H 0.3162 0.0840 0.5018 0.086 Uiso 1 1 calc R
H15B H 0.1666 0.1004 0.5357 0.086 Uiso 1 1 calc R
H15C H 0.2520 0.2141 0.5073 0.086 Uiso 1 1 calc R
C16 C 0.0676(10) 0.2021(9) 0.3916(7) 0.052(3) Uani 1 1 d .
H16A H 0.0996 0.2838 0.3993 0.078 Uiso 1 1 calc R
H16B H -0.0022 0.1851 0.4339 0.078 Uiso 1 1 calc R
H16C H 0.0310 0.1929 0.3338 0.078 Uiso 1 1 calc R
C17 C 0.7658(11) -0.0798(9) 0.2848(7) 0.049(3) Uani 1 1 d .
H17A H 0.8183 -0.1084 0.2360 0.073 Uiso 1 1 calc R
H17B H 0.6969 -0.1385 0.2990 0.073 Uiso 1 1 calc R
H17C H 0.8247 -0.0684 0.3342 0.073 Uiso 1 1 calc R
O1 O 0.8062(7) 0.1180(6) 0.2285(5) 0.050(2) Uani 1 1 d .
O2 O 0.7986(7) 0.0208(7) 0.0987(5) 0.055(2) Uani 1 1 d .
O3 O 0.9568(9) 0.1474(8) 0.1287(5) 0.075(3) Uani 1 1 d .
O4 O 0.4894(7) -0.0400(6) 0.2159(4) 0.046(2) Uani 1 1 d .
O5 O 0.2810(7) 0.1598(6) 0.3448(4) 0.0445(19) Uani 1 1 d .
O6 O 0.2170(7) -0.0974(6) 0.4204(4) 0.0434(19) Uani 1 1 d .
O7 O 0.0695(8) -0.1276(7) 0.5279(4) 0.060(2) Uani 1 1 d .

loop_
_atom_site_aniso_label
_atom_site_aniso_U_11
_atom_site_aniso_U_22
_atom_site_aniso_U_33
_atom_site_aniso_U_23
_atom_site_aniso_U_13
_atom_site_aniso_U_12
C1 0.099(11) 0.051(8) 0.052(9) 0.020(7) 0.010(10) -0.004(9)
C2 0.059(7) 0.044(7) 0.044(7) 0.009(5) 0.011(6) 0.000(6)
C3 0.071(8) 0.050(7) 0.048(7) -0.014(6) -0.002(7) -0.021(7)
C4 0.069(9) 0.040(6) 0.056(8) -0.001(6) 0.015(7) 0.012(7)
C5 0.050(7) 0.028(6) 0.050(7) 0.012(5) 0.020(6) 0.006(6)
C6 0.065(7) 0.024(6) 0.043(6) -0.008(5) 0.002(6) 0.024(6)
C7 0.046(6) 0.035(6) 0.039(6) 0.008(5) 0.004(5) 0.016(6)
C8 0.053(7) 0.049(6) 0.023(5) 0.001(5) 0.003(5) -0.007(6)
C9 0.062(7) 0.053(7) 0.024(6) -0.012(5) 0.016(6) -0.006(6)
C10 0.051(7) 0.036(6) 0.035(6) 0.003(5) -0.004(6) 0.014(6)
C11 0.093(10) 0.036(6) 0.028(6) 0.003(5) -0.009(7) 0.020(7)
C12 0.060(8) 0.061(7) 0.028(6) -0.001(6) 0.003(6) 0.007(7)
C13 0.036(7) 0.042(6) 0.040(7) -0.007(5) 0.014(6) -0.005(6)
C14 0.068(8) 0.065(7) 0.044(7) 0.006(6) 0.000(7) -0.033(7)
C15 0.063(8) 0.072(8) 0.037(6) -0.017(5) -0.001(6) -0.024(7)
C16 0.049(7) 0.040(6) 0.066(8) -0.002(6) 0.019(7) -0.008(6)
C17 0.051(7) 0.044(6) 0.052(7) 0.007(5) 0.000(6) 0.004(6)
O1 0.044(4) 0.049(4) 0.058(5) 0.007(4) 0.010(4) -0.019(4)
O2 0.045(5) 0.072(5) 0.047(4) 0.014(5) 0.019(4) 0.000(5)
O3 0.074(6) 0.081(6) 0.070(6) 0.040(5) -0.001(5) -0.008(5)
O4 0.053(5) 0.042(4) 0.043(4) 0.000(4) 0.013(4) -0.003(4)
O5 0.056(5) 0.041(4) 0.037(4) 0.002(3) 0.001(4) -0.008(4)
O6 0.050(4) 0.045(4) 0.035(4) 0.011(3) 0.004(4) 0.013(4)
O7 0.064(6) 0.076(6) 0.040(4) 0.004(4) 0.023(4) -0.005(5)

loop_
_atom_type_symbol
_atom_type_description
_atom_type_scat_dispersion_real
_atom_type_scat_dispersion_imag
_atom_type_scat_source
C C 0.0181 0.0091 'International Tables Vol C Tables 4.2.6.8 and 6.1.1.4'
H H 0.0000 0.0000 'International Tables Vol C Tables 4.2.6.8 and 6.1.1.4'
O O 0.0492 0.0322 'International Tables Vol C Tables 4.2.6.8 and 6.1.1.4'

loop_
_geom_angle_atom_site_label_1
_geom_angle_atom_site_label_2
_geom_angle_atom_site_label_3
_geom_angle
O3 C1 O1 120.4(14)
O3 C1 O2 119.1(12)
O1 C1 O2 120.5(13)
O1 C2 C11 104.4(8)
O1 C2 C17 107.7(8)
C11 C2 C17 115.1(9)
O1 C2 C3 104.2(8)
C11 C2 C3 114.2(9)
C17 C2 C3 110.2(9)
C2 C3 C4 117.2(9)
C2 C3 H3A 108.0
C4 C3 H3A 108.0
C2 C3 H3B 108.0
C4 C3 H3B 108.0
H3A C3 H3B 107.2
C5 C4 C3 112.9(8)
C5 C4 H4A 109.0
C3 C4 H4A 109.0
C5 C4 H4B 109.0
C3 C4 H4B 109.0
H4A C4 H4B 107.8
O5 C5 C10 104.3(8)
O5 C5 C4 104.1(7)
C10 C5 C4 114.8(9)
O5 C5 H5 111.1
C10 C5 H5 111.1
C4 C5 H5 111.1
O5 C6 C16 103.5(7)
O5 C6 C7 112.0(8)
C16 C6 C7 108.8(9)
O5 C6 C15 109.2(9)
C16 C6 C15 108.5(8)
C7 C6 C15 114.2(9)
O6 C7 C6 112.0(8)
O6 C7 C8 107.3(7)
C6 C7 C8 115.0(8)
O6 C7 H7 107.4
C6 C7 H7 107.4
C8 C7 H7 107.4
C7 C8 C9 113.3(8)
C7 C8 H8A 108.9
C9 C8 H8A 108.9
C7 C8 H8B 108.9
C9 C8 H8B 108.9
H8A C8 H8B 107.7
C10 C9 C8 117.0(8)
C10 C9 H9A 108.0
C8 C9 H9A 108.0
C10 C9 H9B 108.0
C8 C9 H9B 108.0
H9A C9 H9B 107.3
O4 C10 C5 111.8(8)
O4 C10 C9 100.9(7)
C5 C10 C9 112.2(8)
O4 C10 H10 110.5
C5 C10 H10 110.5
C9 C10 H10 110.5
O4 C11 C12 108.2(9)
O4 C11 C2 110.3(8)
C12 C11 C2 108.8(9)
O4 C11 H11 109.8
C12 C11 H11 109.8
C2 C11 H11 109.8
C11 C12 O2 112.9(9)
C11 C12 H12A 109.0
O2 C12 H12A 109.0
C11 C12 H12B 109.0
O2 C12 H12B 109.0
H12A C12 H12B 107.8
O7 C13 O6 125.9(10)
O7 C13 C14 124.1(10)
O6 C13 C14 109.9(9)
C13 C14 H14A 109.5
C13 C14 H14B 109.5
H14A C14 H14B 109.5
C13 C14 H14C 109.5
H14A C14 H14C 109.5
H14B C14 H14C 109.5
C6 C15 H15A 109.5
C6 C15 H15B 109.5
H15A C15 H15B 109.5
C6 C15 H15C 109.5
H15A C15 H15C 109.5
H15B C15 H15C 109.5
C6 C16 H16A 109.5
C6 C16 H16B 109.5
H16A C16 H16B 109.5
C6 C16 H16C 109.5
H16A C16 H16C 109.5
H16B C16 H16C 109.5
C2 C17 H17A 109.5
C2 C17 H17B 109.5
H17A C17 H17B 109.5
C2 C17 H17C 109.5
H17A C17 H17C 109.5
H17B C17 H17C 109.5
C1 O1 C2 118.9(10)
C1 O2 C12 121.3(9)
C11 O4 C10 114.1(7)
C6 O5 C5 116.0(7)
C13 O6 C7 118.1(7)

loop_
_geom_bond_atom_site_label_1
_geom_bond_atom_site_label_2
_geom_bond_distance
C1 O3 1.201(14)
C1 O1 1.327(14)
C1 O2 1.328(14)
C2 O1 1.489(12)
C2 C11 1.499(14)
C2 C17 1.514(14)
C2 C3 1.543(14)
C3 C4 1.545(14)
C3 H3A 0.9900
C3 H3B 0.9900
C4 C5 1.517(13)
C4 H4A 0.9900
C4 H4B 0.9900
C5 O5 1.457(11)
C5 C10 1.507(13)
C5 H5 1.0000
C6 O5 1.439(12)
C6 C16 1.501(14)
C6 C7 1.511(14)
C6 C15 1.531(13)
C7 O6 1.443(10)
C7 C8 1.530(12)
C7 H7 1.0000
C8 C9 1.554(13)
C8 H8A 0.9900
C8 H8B 0.9900
C9 C10 1.528(14)
C9 H9A 0.9900
C9 H9B 0.9900
C10 O4 1.464(11)
C10 H10 1.0000
C11 O4 1.418(13)
C11 C12 1.473(13)
C11 H11 1.0000
C12 O2 1.480(12)
C12 H12A 0.9900
C12 H12B 0.9900
C13 O7 1.197(11)
C13 O6 1.340(11)
C13 C14 1.512(15)
C14 H14A 0.9800
C14 H14B 0.9800
C14 H14C 0.9800
C15 H15A 0.9800
C15 H15B 0.9800
C15 H15C 0.9800
C16 H16A 0.9800
C16 H16B 0.9800
C16 H16C 0.9800
C17 H17A 0.9800
C17 H17B 0.9800
C17 H17C 0.9800

loop_
_geom_torsion_atom_site_label_1
_geom_torsion_atom_site_label_2
_geom_torsion_atom_site_label_3
_geom_torsion_atom_site_label_4
_geom_torsion
O1 C2 C3 C4 103.1(10)
C11 C2 C3 C4 -10.2(14)
C17 C2 C3 C4 -141.6(10)
C2 C3 C4 C5 72.2(12)
C3 C4 C5 O5 168.5(8)
C3 C4 C5 C10 -78.2(11)
O5 C6 C7 O6 88.0(9)
C16 C6 C7 O6 -158.2(8)
C15 C6 C7 O6 -36.8(12)
O5 C6 C7 C8 -34.8(12)
C16 C6 C7 C8 79.0(11)
C15 C6 C7 C8 -159.6(9)
O6 C7 C8 C9 -43.9(11)
C6 C7 C8 C9 81.4(11)
C7 C8 C9 C10 -66.0(12)
O5 C5 C10 O4 172.2(7)
C4 C5 C10 O4 59.0(11)
O5 C5 C10 C9 -75.2(9)
C4 C5 C10 C9 171.6(8)
C8 C9 C10 O4 172.7(8)
C8 C9 C10 C5 53.5(11)
O1 C2 C11 O4 -177.6(7)
C17 C2 C11 O4 64.6(11)
C3 C2 C11 O4 -64.4(11)
O1 C2 C11 C12 63.9(10)
C17 C2 C11 C12 -53.9(12)
C3 C2 C11 C12 177.0(9)
O4 C11 C12 O2 -163.9(8)
C2 C11 C12 O2 -44.0(11)
O3 C1 O1 C2 -168.0(10)
O2 C1 O1 C2 13.5(15)
C11 C2 O1 C1 -50.9(11)
C17 C2 O1 C1 72.0(12)
C3 C2 O1 C1 -171.0(9)
O3 C1 O2 C12 -167.1(10)
O1 C1 O2 C12 11.5(15)
C11 C12 O2 C1 5.3(12)
C12 C11 O4 C10 -141.8(8)
C2 C11 O4 C10 99.3(9)
C5 C10 O4 C11 -73.0(10)
C9 C10 O4 C11 167.6(7)
C16 C6 O5 C5 -170.2(8)
C7 C6 O5 C5 -53.1(11)
C15 C6 O5 C5 74.4(10)
C10 C5 O5 C6 105.3(8)
C4 C5 O5 C6 -134.1(8)
O7 C13 O6 C7 -0.2(14)
C14 C13 O6 C7 -178.0(8)
C6 C7 O6 C13 99.5(10)
C8 C7 O6 C13 -133.4(9)
